data_1575084
loop_
_publ_author_name
'You, Fen'
'Zhao, Yanan'
'Shi, Xiaochao'

_publ_section_title
;
 Octahydrofluorenyl rare-earth metal-catalyzed simultaneous chain-growth
 and step-growth polymerization of para-methoxystyrene
;
_journal_issue 32
_journal_name_full 'Polymer Chemistry'
_journal_page_first 3650
_journal_page_last 3660
_journal_paper_doi 10.1039/D5PY00591D
_journal_volume 16
_journal_year 2025
_chemical_formula_sum 'C32 H43 Gd N2'
_chemical_formula_weight 612.93
_space_group_crystal_system monoclinic
_space_group_IT_number 15
_space_group_name_Hall '-C 2yc'
_space_group_name_H-M_alt 'C 1 2/c 1'
_atom_sites_solution_hydrogens geom
_audit_creation_method SHELXL-2016/6
_audit_update_record
;
2024-10-23 deposited with the CCDC.	2025-07-08 downloaded from the CCDC.
;
_cell_angle_alpha 90
_cell_angle_beta 108.2270(10)
_cell_angle_gamma 90
_cell_formula_units_Z 8
_cell_length_a 35.6226(8)
_cell_length_b 10.2240(2)
_cell_length_c 16.1859(3)
_cell_measurement_reflns_used 9914
_cell_measurement_temperature 173(2)
_cell_measurement_theta_max 26.41
_cell_measurement_theta_min 2.36
_cell_volume 5599.2(2)
_computing_cell_refinement 'Bruker SAINT'
_computing_data_collection 'Bruker APEX2'
_computing_data_reduction 'Bruker SAINT'
_computing_molecular_graphics 'Bruker SHELXTL'
_computing_publication_material 'Bruker SHELXTL'
_computing_structure_refinement 'SHELXL-2016/6 (Sheldrick, 2016)'
_computing_structure_solution 'SHELXT 2018/2 (Sheldrick, 2018)'
_diffrn_ambient_temperature 173(2)
_diffrn_measured_fraction_theta_full 0.999
_diffrn_measured_fraction_theta_max 0.997
_diffrn_measurement_device_type 'Bruker APEX-II CCD'
_diffrn_measurement_method '\f and \w scans'
_diffrn_radiation_type MoK\a
_diffrn_radiation_wavelength 0.71073
_diffrn_reflns_av_R_equivalents 0.0438
_diffrn_reflns_av_unetI/netI 0.0210
_diffrn_reflns_Laue_measured_fraction_full 0.999
_diffrn_reflns_Laue_measured_fraction_max 0.997
_diffrn_reflns_limit_h_max 44
_diffrn_reflns_limit_h_min -44
_diffrn_reflns_limit_k_max 12
_diffrn_reflns_limit_k_min -12
_diffrn_reflns_limit_l_max 20
_diffrn_reflns_limit_l_min -20
_diffrn_reflns_number 58455
_diffrn_reflns_point_group_measured_fraction_full 0.999
_diffrn_reflns_point_group_measured_fraction_max 0.997
_diffrn_reflns_theta_full 25.242
_diffrn_reflns_theta_max 26.426
_diffrn_reflns_theta_min 2.364
_exptl_absorpt_coefficient_mu 2.391
_exptl_absorpt_correction_T_max 0.745
_exptl_absorpt_correction_T_min 0.688
_exptl_absorpt_correction_type multi-scan
_exptl_absorpt_process_details sadabs
_exptl_crystal_colour colorless
_exptl_crystal_density_diffrn 1.454
_exptl_crystal_description block
_exptl_crystal_F_000 2504
_exptl_crystal_size_max 0.180
_exptl_crystal_size_mid 0.120
_exptl_crystal_size_min 0.110
_refine_diff_density_max 0.868
_refine_diff_density_min -0.556
_refine_diff_density_rms 0.066
_refine_ls_extinction_method none
_refine_ls_goodness_of_fit_ref 1.085
_refine_ls_hydrogen_treatment constr
_refine_ls_matrix_type full
_refine_ls_number_parameters 358
_refine_ls_number_reflns 5736
_refine_ls_number_restraints 63
_refine_ls_restrained_S_all 1.081
_refine_ls_R_factor_all 0.0269
_refine_ls_R_factor_gt 0.0209
_refine_ls_shift/su_max 0.002
_refine_ls_shift/su_mean 0.000
_refine_ls_structure_factor_coef Fsqd
_refine_ls_weighting_details 'w=1/[\s^2^(Fo^2^)+(0.0173P)^2^+10.1656P] where P=(Fo^2^+2Fc^2^)/3'
_refine_ls_weighting_scheme calc
_refine_ls_wR_factor_gt 0.0467
_refine_ls_wR_factor_ref 0.0505
_reflns_Friedel_coverage 0.000
_reflns_number_gt 5060
_reflns_number_total 5736
_reflns_threshold_expression 'I > 2\s(I)'
_cod_data_source_file d5py00591d2.cif
_cod_data_source_block mo_211013e_0m_a
_cod_depositor_comments 'Adding full bibliography for 1575083--1575086.cif.'
_cod_original_sg_symbol_H-M 'C 2/c'
_cod_database_code 1575084
_shelx_shelxl_version_number 2016/6
_shelx_space_group_comment
; 
The symmetry employed for this shelxl refinement is uniquely defined 
by the following loop, which should always be used as a source of 
symmetry information in preference to the above space-group names. 
They are only intended as comments. 
;
_shelx_estimated_absorpt_t_min 0.673
_shelx_estimated_absorpt_t_max 0.779

loop_
_space_group_symop_operation_xyz
'x, y, z'
'-x, y, -z+1/2'
'x+1/2, y+1/2, z'
'-x+1/2, y+1/2, -z+1/2'
'-x, -y, -z'
'x, -y, z-1/2'
'-x+1/2, -y+1/2, -z'
'x+1/2, -y+1/2, z-1/2'

loop_
_atom_site_label
_atom_site_type_symbol
_atom_site_fract_x
_atom_site_fract_y
_atom_site_fract_z
_atom_site_U_iso_or_equiv
_atom_site_adp_type
_atom_site_occupancy
_atom_site_site_symmetry_order
_atom_site_calc_flag
_atom_site_refinement_flags_posn
_atom_site_refinement_flags_adp
_atom_site_refinement_flags_occupancy
_atom_site_disorder_assembly
_atom_site_disorder_group
Gd1 Gd 0.37954(2) 0.73940(2) 0.45872(2) 0.02426(5) Uani 1 1 d . . . . .
N1 N 0.32326(6) 0.5990(2) 0.48077(13) 0.0308(5) Uani 1 1 d . . . . .
N2 N 0.38376(7) 0.9897(2) 0.46732(15) 0.0399(5) Uani 1 1 d . . . . .
C1 C 0.41404(7) 0.5369(2) 0.40802(17) 0.0306(5) Uani 1 1 d . . . . .
C2 C 0.41535(7) 0.6382(2) 0.34921(15) 0.0261(5) Uani 1 1 d . . . . .
C3 C 0.39680(8) 0.6401(3) 0.25217(16) 0.0360(6) Uani 1 1 d . . . . .
H3A H 0.368226 0.620738 0.237380 0.043 Uiso 1 1 calc R U . . .
H3B H 0.408975 0.571367 0.225793 0.043 Uiso 1 1 calc R U . . .
C4 C 0.40226(10) 0.7713(3) 0.21527(19) 0.0547(8) Uani 1 1 d . . . . .
H4A H 0.383863 0.835033 0.227918 0.066 Uiso 1 1 calc R U . . .
H4B H 0.395541 0.763948 0.151296 0.066 Uiso 1 1 calc R U . . .
C5 C 0.44416(10) 0.8215(4) 0.2526(2) 0.0567(9) Uani 1 1 d . . . . .
H5A H 0.446819 0.903956 0.222808 0.068 Uiso 1 1 calc R U . . .
H5B H 0.462577 0.756833 0.240914 0.068 Uiso 1 1 calc R U . . .
C6 C 0.45580(9) 0.8463(3) 0.35055(18) 0.0407(6) Uani 1 1 d . . . . .
H6A H 0.484874 0.854979 0.374754 0.049 Uiso 1 1 calc R U . . .
H6B H 0.443734 0.929017 0.361551 0.049 Uiso 1 1 calc R U . . .
C7 C 0.44199(7) 0.7347(2) 0.39493(15) 0.0288(5) Uani 1 1 d . . . . .
C8 C 0.45731(7) 0.6940(3) 0.48300(16) 0.0340(6) Uani 1 1 d D . . . .
C9 C 0.4910(7) 0.733(2) 0.5567(16) 0.039(4) Uani 0.49(4) 1 d . U P A 1
H9A H 0.487548 0.826471 0.569783 0.046 Uiso 0.49(4) 1 calc R U P A 1
H9B H 0.515194 0.727160 0.539272 0.046 Uiso 0.49(4) 1 calc R U P A 1
C10 C 0.4972(5) 0.654(2) 0.6395(10) 0.043(3) Uani 0.49(4) 1 d . U P A 1
H10A H 0.524147 0.670645 0.679344 0.051 Uiso 0.49(4) 1 calc R U P A 1
H10B H 0.478149 0.684008 0.668916 0.051 Uiso 0.49(4) 1 calc R U P A 1
C11 C 0.4920(5) 0.510(2) 0.6229(11) 0.041(3) Uani 0.49(4) 1 d . U P A 1
H11A H 0.498791 0.463455 0.679163 0.049 Uiso 0.49(4) 1 calc R U P A 1
H11B H 0.510410 0.480605 0.591919 0.049 Uiso 0.49(4) 1 calc R U P A 1
C12 C 0.4492(6) 0.4746(18) 0.5681(11) 0.035(3) Uani 0.49(4) 1 d . U P A 1
H12A H 0.430659 0.486763 0.601993 0.042 Uiso 0.49(4) 1 calc R U P A 1
H12B H 0.447540 0.383027 0.547371 0.042 Uiso 0.49(4) 1 calc R U P A 1
C9' C 0.4911(7) 0.771(2) 0.5509(14) 0.038(3) Uani 0.51(4) 1 d D U P A 2
H9'1 H 0.515404 0.769822 0.533665 0.045 Uiso 0.51(4) 1 calc R U P A 2
H9'2 H 0.483070 0.863780 0.553213 0.045 Uiso 0.51(4) 1 calc R U P A 2
C10' C 0.4988(5) 0.708(2) 0.6395(11) 0.046(3) Uani 0.51(4) 1 d D U P A 2
H10C H 0.525116 0.734901 0.678200 0.055 Uiso 0.51(4) 1 calc R U P A 2
H10D H 0.478712 0.737610 0.665923 0.055 Uiso 0.51(4) 1 calc R U P A 2
C11' C 0.4974(5) 0.561(2) 0.6319(10) 0.044(3) Uani 0.51(4) 1 d D U P A 2
H11C H 0.505163 0.522654 0.690843 0.053 Uiso 0.51(4) 1 calc R U P A 2
H11D H 0.516749 0.532371 0.603158 0.053 Uiso 0.51(4) 1 calc R U P A 2
C12' C 0.4563(6) 0.511(2) 0.5798(12) 0.041(3) Uani 0.51(4) 1 d D U P A 2
H12C H 0.457637 0.415171 0.573128 0.049 Uiso 0.51(4) 1 calc R U P A 2
H12D H 0.437815 0.528974 0.613091 0.049 Uiso 0.51(4) 1 calc R U P A 2
C13 C 0.44015(8) 0.5725(3) 0.49061(17) 0.0357(6) Uani 1 1 d D . . . .
C14 C 0.39427(9) 0.4065(3) 0.3813(2) 0.0475(7) Uani 1 1 d . . . . .
H14A H 0.369639 0.419064 0.333537 0.071 Uiso 1 1 calc R U . . .
H14B H 0.388380 0.366718 0.430981 0.071 Uiso 1 1 calc R U . . .
H14C H 0.411925 0.348945 0.362177 0.071 Uiso 1 1 calc R U . . .
C15 C 0.31738(8) 0.7611(2) 0.33499(17) 0.0343(6) Uani 1 1 d . . . . .
H15A H 0.297804 0.816915 0.350239 0.041 Uiso 1 1 calc R U . . .
H15B H 0.322385 0.796574 0.282490 0.041 Uiso 1 1 calc R U . . .
C16 C 0.30465(7) 0.6242(3) 0.32321(17) 0.0334(6) Uani 1 1 d . . . . .
C17 C 0.30770(7) 0.5406(2) 0.39419(17) 0.0304(5) Uani 1 1 d . . . . .
C18 C 0.29651(8) 0.4103(3) 0.3827(2) 0.0421(7) Uani 1 1 d . . . . .
H18 H 0.298043 0.357442 0.431938 0.051 Uiso 1 1 calc R U . . .
C19 C 0.28316(9) 0.3568(3) 0.3004(3) 0.0570(9) Uani 1 1 d . . . . .
H19 H 0.275515 0.267477 0.292611 0.068 Uiso 1 1 calc R U . . .
C20 C 0.28107(9) 0.4349(4) 0.2296(2) 0.0587(10) Uani 1 1 d . . . . .
H20 H 0.272310 0.398536 0.172757 0.070 Uiso 1 1 calc R U . . .
C21 C 0.29146(8) 0.5642(3) 0.24018(19) 0.0456(7) Uani 1 1 d . . . . .
H21 H 0.289780 0.615381 0.190184 0.055 Uiso 1 1 calc R U . . .
C22 C 0.34115(9) 0.5047(3) 0.5510(2) 0.0475(7) Uani 1 1 d . . . . .
H22A H 0.320426 0.449092 0.560344 0.071 Uiso 1 1 calc R U . . .
H22B H 0.354594 0.552153 0.604747 0.071 Uiso 1 1 calc R U . . .
H22C H 0.360312 0.450117 0.534664 0.071 Uiso 1 1 calc R U . . .
C23 C 0.29137(8) 0.6697(3) 0.50259(19) 0.0409(6) Uani 1 1 d . . . . .
H23A H 0.279180 0.733160 0.456638 0.061 Uiso 1 1 calc R U . . .
H23B H 0.302459 0.715715 0.558023 0.061 Uiso 1 1 calc R U . . .
H23C H 0.271359 0.607123 0.507559 0.061 Uiso 1 1 calc R U . . .
C24 C 0.39809(8) 0.8176(3) 0.61350(17) 0.0412(6) Uani 1 1 d . . . . .
H24A H 0.395805 0.748679 0.654628 0.049 Uiso 1 1 calc R U . . .
H24B H 0.424539 0.858864 0.633798 0.049 Uiso 1 1 calc R U . . .
C25 C 0.36613(8) 0.9113(3) 0.59418(17) 0.0390(6) Uani 1 1 d . . . . .
C26 C 0.35690(9) 0.9941(3) 0.51986(19) 0.0401(6) Uani 1 1 d . . . . .
C27 C 0.32394(10) 1.0746(3) 0.4985(2) 0.0543(8) Uani 1 1 d . . . . .
H27 H 0.318485 1.129102 0.448641 0.065 Uiso 1 1 calc R U . . .
C28 C 0.29886(10) 1.0769(4) 0.5488(3) 0.0647(10) Uani 1 1 d . . . . .
H28 H 0.276383 1.132596 0.533593 0.078 Uiso 1 1 calc R U . . .
C29 C 0.30685(10) 0.9972(3) 0.6213(2) 0.0566(9) Uani 1 1 d . . . . .
H29 H 0.289892 0.998156 0.656426 0.068 Uiso 1 1 calc R U . . .
C30 C 0.33916(9) 0.9170(3) 0.6424(2) 0.0476(7) Uani 1 1 d . . . . .
H30 H 0.343776 0.862268 0.692053 0.057 Uiso 1 1 calc R U . . .
C31 C 0.36685(11) 1.0451(3) 0.3785(2) 0.0527(8) Uani 1 1 d . . . . .
H31A H 0.340813 1.006368 0.350412 0.079 Uiso 1 1 calc R U . . .
H31B H 0.384429 1.025411 0.344133 0.079 Uiso 1 1 calc R U . . .
H31C H 0.364165 1.140121 0.382445 0.079 Uiso 1 1 calc R U . . .
C32 C 0.42111(10) 1.0608(3) 0.5110(2) 0.0505(8) Uani 1 1 d . . . . .
H32A H 0.415762 1.154816 0.510698 0.076 Uiso 1 1 calc R U . . .
H32B H 0.440227 1.044119 0.479884 0.076 Uiso 1 1 calc R U . . .
H32C H 0.431979 1.030205 0.571166 0.076 Uiso 1 1 calc R U . . .

loop_
_atom_site_aniso_label
_atom_site_aniso_U_11
_atom_site_aniso_U_22
_atom_site_aniso_U_33
_atom_site_aniso_U_23
_atom_site_aniso_U_13
_atom_site_aniso_U_12
Gd1 0.02136(7) 0.02660(7) 0.02429(7) -0.00005(5) 0.00636(4) 0.00093(5)
N1 0.0257(11) 0.0341(11) 0.0329(11) 0.0031(9) 0.0094(9) 0.0014(9)
N2 0.0496(15) 0.0305(11) 0.0406(13) -0.0069(10) 0.0157(11) -0.0054(10)
C1 0.0231(13) 0.0292(13) 0.0424(14) 0.0035(11) 0.0144(11) 0.0053(10)
C2 0.0192(11) 0.0309(12) 0.0279(12) -0.0017(9) 0.0069(9) 0.0020(9)
C3 0.0252(13) 0.0513(16) 0.0302(13) -0.0068(12) 0.0067(10) 0.0023(11)
C4 0.059(2) 0.069(2) 0.0295(14) 0.0115(14) 0.0059(14) 0.0048(17)
C5 0.065(2) 0.067(2) 0.0411(17) 0.0148(15) 0.0214(15) -0.0131(18)
C6 0.0426(16) 0.0426(16) 0.0417(15) 0.0000(12) 0.0201(13) -0.0127(13)
C7 0.0241(12) 0.0373(13) 0.0262(12) 0.0001(10) 0.0097(9) -0.0009(10)
C8 0.0216(12) 0.0559(17) 0.0247(12) -0.0007(11) 0.0073(10) 0.0007(11)
C9 0.023(4) 0.057(9) 0.035(5) -0.001(6) 0.008(3) -0.002(6)
C10 0.034(4) 0.063(9) 0.025(4) 0.003(7) 0.001(3) 0.005(7)
C11 0.040(5) 0.055(8) 0.029(5) 0.011(5) 0.011(4) 0.017(6)
C12 0.029(6) 0.040(7) 0.037(4) 0.016(4) 0.011(4) 0.008(5)
C9' 0.025(4) 0.058(8) 0.025(4) -0.006(6) 0.001(3) -0.010(5)
C10' 0.030(4) 0.075(9) 0.033(4) -0.004(6) 0.008(3) 0.007(6)
C11' 0.041(5) 0.060(9) 0.029(4) 0.005(7) 0.006(4) 0.021(7)
C12' 0.036(7) 0.044(7) 0.049(6) 0.020(5) 0.022(5) 0.009(5)
C13 0.0260(13) 0.0489(16) 0.0351(14) 0.0141(12) 0.0138(11) 0.0126(11)
C14 0.0437(17) 0.0301(14) 0.079(2) 0.0013(14) 0.0344(16) 0.0052(12)
C15 0.0295(13) 0.0387(14) 0.0312(13) 0.0053(11) 0.0045(10) 0.0028(11)
C16 0.0199(12) 0.0419(15) 0.0366(14) -0.0048(11) 0.0061(10) 0.0011(10)
C17 0.0186(12) 0.0335(13) 0.0401(14) -0.0066(11) 0.0108(10) -0.0003(10)
C18 0.0307(15) 0.0349(14) 0.0657(19) -0.0072(13) 0.0223(14) -0.0036(11)
C19 0.0415(18) 0.0475(18) 0.089(3) -0.0321(18) 0.0312(18) -0.0161(14)
C20 0.0366(17) 0.082(3) 0.060(2) -0.0397(19) 0.0194(15) -0.0195(16)
C21 0.0295(15) 0.069(2) 0.0367(15) -0.0126(14) 0.0080(12) -0.0053(14)
C22 0.0454(18) 0.0511(18) 0.0465(17) 0.0210(14) 0.0153(14) 0.0010(14)
C23 0.0383(16) 0.0448(16) 0.0443(16) -0.0091(13) 0.0196(13) -0.0036(12)
C24 0.0399(16) 0.0526(17) 0.0297(14) -0.0042(12) 0.0086(12) -0.0008(13)
C25 0.0385(16) 0.0431(15) 0.0342(14) -0.0177(12) 0.0098(12) -0.0104(12)
C26 0.0423(16) 0.0311(14) 0.0465(16) -0.0140(12) 0.0131(13) -0.0053(12)
C27 0.055(2) 0.0351(16) 0.071(2) -0.0086(15) 0.0158(17) 0.0018(14)
C28 0.044(2) 0.054(2) 0.093(3) -0.022(2) 0.0187(19) 0.0022(16)
C29 0.0427(19) 0.062(2) 0.068(2) -0.0328(18) 0.0226(16) -0.0123(16)
C30 0.0434(18) 0.0572(19) 0.0430(16) -0.0219(14) 0.0148(13) -0.0120(14)
C31 0.075(2) 0.0296(15) 0.0524(19) 0.0059(13) 0.0182(17) 0.0020(14)
C32 0.058(2) 0.0411(16) 0.0581(19) -0.0159(14) 0.0267(16) -0.0160(14)

loop_
_atom_type_symbol
_atom_type_description
_atom_type_scat_dispersion_real
_atom_type_scat_dispersion_imag
_atom_type_scat_source
C C 0.0033 0.0016 'International Tables Vol C Tables 4.2.6.8 and 6.1.1.4'
H H 0.0000 0.0000 'International Tables Vol C Tables 4.2.6.8 and 6.1.1.4'
Gd Gd -0.1653 3.9035 'International Tables Vol C Tables 4.2.6.8 and 6.1.1.4'
N N 0.0061 0.0033 'International Tables Vol C Tables 4.2.6.8 and 6.1.1.4'

loop_
_geom_angle_atom_site_label_1
_geom_angle_atom_site_label_2
_geom_angle_atom_site_label_3
_geom_angle
_geom_angle_site_symmetry_1
_geom_angle_site_symmetry_3
_geom_angle_publ_flag
C15 Gd1 C24 131.63(9) . . ?
C15 Gd1 N2 88.68(8) . . ?
C24 Gd1 N2 68.64(9) . . ?
C15 Gd1 N1 68.07(8) . . ?
C24 Gd1 N1 90.71(8) . . ?
N2 Gd1 N1 125.63(7) . . ?
C15 Gd1 C1 101.63(8) . . ?
C24 Gd1 C1 123.46(9) . . ?
N2 Gd1 C1 140.09(7) . . ?
N1 Gd1 C1 93.65(7) . . ?
C15 Gd1 C13 132.40(9) . . ?
C24 Gd1 C13 93.78(9) . . ?
N2 Gd1 C13 126.62(8) . . ?
N1 Gd1 C13 103.53(8) . . ?
C1 Gd1 C13 30.78(8) . . ?
C15 Gd1 C2 89.43(8) . . ?
C24 Gd1 C2 138.35(8) . . ?
N2 Gd1 C2 112.79(7) . . ?
N1 Gd1 C2 115.21(7) . . ?
C1 Gd1 C2 30.66(7) . . ?
C13 Gd1 C2 50.32(7) . . ?
C15 Gd1 C8 138.00(8) . . ?
C24 Gd1 C8 88.39(8) . . ?
N2 Gd1 C8 97.06(8) . . ?
N1 Gd1 C8 133.41(8) . . ?
C1 Gd1 C8 50.46(8) . . ?
C13 Gd1 C8 30.27(8) . . ?
C2 Gd1 C8 50.01(7) . . ?
C15 Gd1 C7 108.82(8) . . ?
C24 Gd1 C7 113.04(8) . . ?
N2 Gd1 C7 89.85(7) . . ?
N1 Gd1 C7 143.41(7) . . ?
C1 Gd1 C7 50.27(7) . . ?
C13 Gd1 C7 49.99(7) . . ?
C2 Gd1 C7 30.08(7) . . ?
C8 Gd1 C7 30.23(7) . . ?
C15 Gd1 C25 103.52(8) . . ?
C24 Gd1 C25 29.16(8) . . ?
N2 Gd1 C25 52.28(8) . . ?
N1 Gd1 C25 85.16(7) . . ?
C1 Gd1 C25 152.30(8) . . ?
C13 Gd1 C25 122.91(8) . . ?
C2 Gd1 C25 159.07(7) . . ?
C8 Gd1 C25 112.82(8) . . ?
C7 Gd1 C25 129.00(7) . . ?
C15 Gd1 C26 85.66(8) . . ?
C24 Gd1 C26 53.56(9) . . ?
N2 Gd1 C26 29.41(7) . . ?
N1 Gd1 C26 97.89(7) . . ?
C1 Gd1 C26 168.05(8) . . ?
C13 Gd1 C26 141.14(8) . . ?
C2 Gd1 C26 141.82(8) . . ?
C8 Gd1 C26 118.08(8) . . ?
C7 Gd1 C26 118.52(8) . . ?
C25 Gd1 C26 27.67(8) . . ?
C17 N1 C22 114.5(2) . . ?
C17 N1 C23 109.80(19) . . ?
C22 N1 C23 108.3(2) . . ?
C17 N1 Gd1 99.95(14) . . ?
C22 N1 Gd1 107.67(16) . . ?
C23 N1 Gd1 116.70(16) . . ?
C26 N2 C31 114.1(2) . . ?
C26 N2 C32 111.0(2) . . ?
C31 N2 C32 107.8(2) . . ?
C26 N2 Gd1 91.37(15) . . ?
C31 N2 Gd1 109.19(16) . . ?
C32 N2 Gd1 122.82(18) . . ?
C13 C1 C2 107.2(2) . . ?
C13 C1 C14 127.4(2) . . ?
C2 C1 C14 124.4(2) . . ?
C13 C1 Gd1 74.92(14) . . ?
C2 C1 Gd1 75.78(13) . . ?
C14 C1 Gd1 123.80(16) . . ?
C7 C2 C1 108.5(2) . . ?
C7 C2 C3 123.0(2) . . ?
C1 C2 C3 128.0(2) . . ?
C7 C2 Gd1 76.42(13) . . ?
C1 C2 Gd1 73.56(13) . . ?
C3 C2 Gd1 122.64(16) . . ?
C2 C3 C4 110.9(2) . . ?
C3 C4 C5 112.2(3) . . ?
C4 C5 C6 112.5(3) . . ?
C7 C6 C5 110.2(2) . . ?
C2 C7 C8 107.9(2) . . ?
C2 C7 C6 123.1(2) . . ?
C8 C7 C6 128.2(2) . . ?
C2 C7 Gd1 73.50(13) . . ?
C8 C7 Gd1 74.23(14) . . ?
C6 C7 Gd1 126.27(18) . . ?
C13 C8 C7 107.8(2) . . ?
C13 C8 C9 116.2(9) . . ?
C7 C8 C9 134.4(10) . . ?
C13 C8 C9' 130.1(9) . . ?
C7 C8 C9' 121.7(9) . . ?
C13 C8 Gd1 73.26(14) . . ?
C7 C8 Gd1 75.54(14) . . ?
C9 C8 Gd1 127.7(11) . . ?
C9' C8 Gd1 122.7(10) . . ?
C8 C9 C10 115.3(14) . . ?
C11 C10 C9 112.9(13) . . ?
C10 C11 C12 112.3(12) . . ?
C11 C12 C13 103.2(11) . . ?
C10' C9' C8 108.5(13) . . ?
C11' C10' C9' 111.0(13) . . ?
C10' C11' C12' 112.5(12) . . ?
C13 C12' C11' 113.5(11) . . ?
C8 C13 C1 108.6(2) . . ?
C8 C13 C12' 113.8(9) . . ?
C1 C13 C12' 137.4(9) . . ?
C8 C13 C12 130.7(8) . . ?
C1 C13 C12 120.3(8) . . ?
C8 C13 Gd1 76.47(15) . . ?
C1 C13 Gd1 74.30(14) . . ?
C12' C13 Gd1 119.5(8) . . ?
C12 C13 Gd1 121.1(8) . . ?
C16 C15 Gd1 100.41(16) . . ?
C17 C16 C21 115.4(3) . . ?
C17 C16 C15 122.1(2) . . ?
C21 C16 C15 122.3(3) . . ?
C18 C17 C16 121.9(3) . . ?
C18 C17 N1 121.8(2) . . ?
C16 C17 N1 116.3(2) . . ?
C19 C18 C17 120.5(3) . . ?
C20 C19 C18 119.0(3) . . ?
C21 C20 C19 120.8(3) . . ?
C20 C21 C16 122.2(3) . . ?
C25 C24 Gd1 92.96(16) . . ?
C30 C25 C26 115.1(3) . . ?
C30 C25 C24 122.1(3) . . ?
C26 C25 C24 122.4(3) . . ?
C30 C25 Gd1 136.59(19) . . ?
C26 C25 Gd1 77.00(15) . . ?
C24 C25 Gd1 57.89(13) . . ?
C27 C26 C25 121.1(3) . . ?
C27 C26 N2 121.9(3) . . ?
C25 C26 N2 116.9(2) . . ?
C27 C26 Gd1 137.0(2) . . ?
C25 C26 Gd1 75.33(15) . . ?
N2 C26 Gd1 59.22(12) . . ?
C28 C27 C26 121.1(3) . . ?
C27 C28 C29 119.3(3) . . ?
C30 C29 C28 119.9(3) . . ?
C29 C30 C25 123.4(3) . . ?

loop_
_geom_bond_atom_site_label_1
_geom_bond_atom_site_label_2
_geom_bond_distance
_geom_bond_site_symmetry_2
_geom_bond_publ_flag
Gd1 C15 2.488(2) . ?
Gd1 C24 2.513(3) . ?
Gd1 N2 2.565(2) . ?
Gd1 N1 2.579(2) . ?
Gd1 C1 2.665(2) . ?
Gd1 C13 2.673(2) . ?
Gd1 C2 2.693(2) . ?
Gd1 C8 2.714(2) . ?
Gd1 C7 2.730(2) . ?
Gd1 C25 2.963(3) . ?
Gd1 C26 2.985(3) . ?
N1 C17 1.464(3) . ?
N1 C22 1.475(3) . ?
N1 C23 1.479(3) . ?
N2 C26 1.466(4) . ?
N2 C31 1.486(4) . ?
N2 C32 1.486(4) . ?
C1 C13 1.417(4) . ?
C1 C2 1.417(3) . ?
C1 C14 1.506(4) . ?
C2 C7 1.408(3) . ?
C2 C3 1.502(3) . ?
C3 C4 1.505(4) . ?
C4 C5 1.514(5) . ?
C5 C6 1.530(4) . ?
C6 C7 1.510(3) . ?
C7 C8 1.420(3) . ?
C8 C13 1.407(4) . ?
C8 C9 1.46(2) . ?
C8 C9' 1.567(18) . ?
C9 C10 1.52(2) . ?
C10 C11 1.496(12) . ?
C11 C12 1.55(2) . ?
C12 C13 1.557(17) . ?
C9' C10' 1.52(3) . ?
C10' C11' 1.501(11) . ?
C11' C12' 1.530(18) . ?
C12' C13 1.513(17) . ?
C15 C16 1.466(4) . ?
C16 C17 1.408(4) . ?
C16 C21 1.417(4) . ?
C17 C18 1.386(4) . ?
C18 C19 1.380(4) . ?
C19 C20 1.380(5) . ?
C20 C21 1.368(5) . ?
C24 C25 1.446(4) . ?
C25 C30 1.416(4) . ?
C25 C26 1.422(4) . ?
C26 C27 1.387(4) . ?
C27 C28 1.383(5) . ?
C28 C29 1.384(5) . ?
C29 C30 1.366(5) . ?

loop_
_geom_torsion_atom_site_label_1
_geom_torsion_atom_site_label_2
_geom_torsion_atom_site_label_3
_geom_torsion_atom_site_label_4
_geom_torsion
_geom_torsion_site_symmetry_1
_geom_torsion_site_symmetry_2
_geom_torsion_site_symmetry_3
_geom_torsion_site_symmetry_4
_geom_torsion_publ_flag
C13 C1 C2 C7 0.2(3) . . . . ?
C14 C1 C2 C7 -169.4(2) . . . . ?
Gd1 C1 C2 C7 69.09(17) . . . . ?
C13 C1 C2 C3 172.2(2) . . . . ?
C14 C1 C2 C3 2.6(4) . . . . ?
Gd1 C1 C2 C3 -118.9(2) . . . . ?
C13 C1 C2 Gd1 -68.92(17) . . . . ?
C14 C1 C2 Gd1 121.5(2) . . . . ?
C7 C2 C3 C4 -14.1(3) . . . . ?
C1 C2 C3 C4 174.9(3) . . . . ?
Gd1 C2 C3 C4 80.7(3) . . . . ?
C2 C3 C4 C5 45.7(3) . . . . ?
C3 C4 C5 C6 -63.5(4) . . . . ?
C4 C5 C6 C7 43.8(4) . . . . ?
C1 C2 C7 C8 -0.3(3) . . . . ?
C3 C2 C7 C8 -172.8(2) . . . . ?
Gd1 C2 C7 C8 66.85(17) . . . . ?
C1 C2 C7 C6 169.9(2) . . . . ?
C3 C2 C7 C6 -2.6(4) . . . . ?
Gd1 C2 C7 C6 -122.9(2) . . . . ?
C1 C2 C7 Gd1 -67.18(16) . . . . ?
C3 C2 C7 Gd1 120.3(2) . . . . ?
C5 C6 C7 C2 -12.2(4) . . . . ?
C5 C6 C7 C8 155.9(3) . . . . ?
C5 C6 C7 Gd1 -105.5(3) . . . . ?
C2 C7 C8 C13 0.4(3) . . . . ?
C6 C7 C8 C13 -169.2(3) . . . . ?
Gd1 C7 C8 C13 66.72(17) . . . . ?
C2 C7 C8 C9 164.5(14) . . . . ?
C6 C7 C8 C9 -5.1(15) . . . . ?
Gd1 C7 C8 C9 -129.2(14) . . . . ?
C2 C7 C8 C9' 173.9(11) . . . . ?
C6 C7 C8 C9' 4.3(12) . . . . ?
Gd1 C7 C8 C9' -119.8(11) . . . . ?
C2 C7 C8 Gd1 -66.36(17) . . . . ?
C6 C7 C8 Gd1 124.1(3) . . . . ?
C13 C8 C9 C10 -13(2) . . . . ?
C7 C8 C9 C10 -176.5(10) . . . . ?
Gd1 C8 C9 C10 75.2(17) . . . . ?
C8 C9 C10 C11 43(2) . . . . ?
C9 C10 C11 C12 -64(2) . . . . ?
C10 C11 C12 C13 49.1(17) . . . . ?
C13 C8 C9' C10' -12(2) . . . . ?
C7 C8 C9' C10' 176.5(10) . . . . ?
Gd1 C8 C9' C10' 83.8(14) . . . . ?
C8 C9' C10' C11' 40(2) . . . . ?
C9' C10' C11' C12' -64.5(19) . . . . ?
C10' C11' C12' C13 54.4(18) . . . . ?
C7 C8 C13 C1 -0.3(3) . . . . ?
C9 C8 C13 C1 -167.7(12) . . . . ?
C9' C8 C13 C1 -173.1(13) . . . . ?
Gd1 C8 C13 C1 68.00(17) . . . . ?
C7 C8 C13 C12' 175.2(9) . . . . ?
C9' C8 C13 C12' 2.4(15) . . . . ?
Gd1 C8 C13 C12' -116.6(9) . . . . ?
C7 C8 C13 C12 172.1(10) . . . . ?
C9 C8 C13 C12 4.7(16) . . . . ?
Gd1 C8 C13 C12 -119.6(10) . . . . ?
C7 C8 C13 Gd1 -68.26(18) . . . . ?
C9 C8 C13 Gd1 124.3(12) . . . . ?
C9' C8 C13 Gd1 118.9(13) . . . . ?
C2 C1 C13 C8 0.1(3) . . . . ?
C14 C1 C13 C8 169.3(2) . . . . ?
Gd1 C1 C13 C8 -69.45(18) . . . . ?
C2 C1 C13 C12' -173.8(12) . . . . ?
C14 C1 C13 C12' -4.6(12) . . . . ?
Gd1 C1 C13 C12' 116.7(12) . . . . ?
C2 C1 C13 C12 -173.2(9) . . . . ?
C14 C1 C13 C12 -4.0(10) . . . . ?
Gd1 C1 C13 C12 117.3(9) . . . . ?
C2 C1 C13 Gd1 69.51(16) . . . . ?
C14 C1 C13 Gd1 -121.3(3) . . . . ?
C11' C12' C13 C8 -22.4(15) . . . . ?
C11' C12' C13 C1 151.2(7) . . . . ?
C11' C12' C13 Gd1 -109.8(13) . . . . ?
C11 C12 C13 C8 -22.2(16) . . . . ?
C11 C12 C13 C1 149.4(8) . . . . ?
C11 C12 C13 Gd1 -121.3(11) . . . . ?
Gd1 C15 C16 C17 41.0(3) . . . . ?
Gd1 C15 C16 C21 -133.8(2) . . . . ?
C21 C16 C17 C18 -3.3(4) . . . . ?
C15 C16 C17 C18 -178.4(2) . . . . ?
C21 C16 C17 N1 176.9(2) . . . . ?
C15 C16 C17 N1 1.7(3) . . . . ?
C22 N1 C17 C18 23.9(3) . . . . ?
C23 N1 C17 C18 -98.1(3) . . . . ?
Gd1 N1 C17 C18 138.7(2) . . . . ?
C22 N1 C17 C16 -156.2(2) . . . . ?
C23 N1 C17 C16 81.8(3) . . . . ?
Gd1 N1 C17 C16 -41.5(2) . . . . ?
C16 C17 C18 C19 2.3(4) . . . . ?
N1 C17 C18 C19 -177.8(2) . . . . ?
C17 C18 C19 C20 -0.1(4) . . . . ?
C18 C19 C20 C21 -1.0(5) . . . . ?
C19 C20 C21 C16 -0.2(5) . . . . ?
C17 C16 C21 C20 2.2(4) . . . . ?
C15 C16 C21 C20 177.4(3) . . . . ?
Gd1 C24 C25 C30 128.2(2) . . . . ?
Gd1 C24 C25 C26 -44.6(3) . . . . ?
C30 C25 C26 C27 0.8(4) . . . . ?
C24 C25 C26 C27 174.1(3) . . . . ?
Gd1 C25 C26 C27 136.5(3) . . . . ?
C30 C25 C26 N2 -179.1(2) . . . . ?
C24 C25 C26 N2 -5.8(4) . . . . ?
Gd1 C25 C26 N2 -43.45(19) . . . . ?
C30 C25 C26 Gd1 -135.7(2) . . . . ?
C24 C25 C26 Gd1 37.6(2) . . . . ?
C31 N2 C26 C27 -17.4(4) . . . . ?
C32 N2 C26 C27 104.7(3) . . . . ?
Gd1 N2 C26 C27 -129.2(2) . . . . ?
C31 N2 C26 C25 162.5(2) . . . . ?
C32 N2 C26 C25 -75.4(3) . . . . ?
Gd1 N2 C26 C25 50.7(2) . . . . ?
C31 N2 C26 Gd1 111.8(2) . . . . ?
C32 N2 C26 Gd1 -126.2(2) . . . . ?
C25 C26 C27 C28 -0.2(5) . . . . ?
N2 C26 C27 C28 179.7(3) . . . . ?
Gd1 C26 C27 C28 102.2(4) . . . . ?
C26 C27 C28 C29 -0.1(5) . . . . ?
C27 C28 C29 C30 -0.2(5) . . . . ?
C28 C29 C30 C25 0.9(5) . . . . ?
C26 C25 C30 C29 -1.2(4) . . . . ?
C24 C25 C30 C29 -174.5(3) . . . . ?
Gd1 C25 C30 C29 -98.9(4) . . . . ?
